data_7159944
loop_
_publ_author_name
'Djoki&#x107;, Sanja'
'Benedekovi&#x107;, Goran'
'Kesi&#x107;, Jelena'
'Rodi&#x107;, Marko V'
'Popsavin, Mirjana'
'Popsavin, Velimir'
'Francuz, Jovana'

_publ_section_title
;
 First total synthesis of asperilactone B. Revision of absolute
 stereochemistry of asperilactones B and C.
;
_journal_issue 24
_journal_name_full 'Organic &amp; biomolecular chemistry'
_journal_page_first 4864
_journal_page_last 4867
_journal_paper_doi 10.1039/d4ob00583j
_journal_volume 22
_journal_year 2024
_chemical_absolute_configuration rmad
_chemical_enantioexcess_bulk 1
_chemical_enantioexcess_bulk_technique OA
_chemical_formula_moiety 'C8 H14 O6'
_chemical_formula_sum 'C8 H14 O6'
_chemical_formula_weight 206.19
_chemical_melting_point 365
_chemical_name_common '(+)-Asperilactone B monohydrate'
_chemical_name_systematic ' 3,6-Anhydro--2,8-dideoxy-D-glycero-D-ido-octono-1,4-lactone monohydrate'
_chemical_optical_rotation '[\a]^25^~D~ = +43.6 (c = 0.5, Me~2~CO)'
_space_group_crystal_system monoclinic
_space_group_IT_number 5
_space_group_name_Hall 'C 2y'
_space_group_name_H-M_alt 'C 1 2 1'
_atom_sites_solution_hydrogens mixed
_atom_sites_solution_primary dual
_audit_creation_method SHELXL-2019/3
_audit_update_record
;
2024-02-19 deposited with the CCDC.	2024-05-10 downloaded from the CCDC.
;
_cell_angle_alpha 90
_cell_angle_beta 104.860(3)
_cell_angle_gamma 90
_cell_formula_units_Z 4
_cell_length_a 16.4932(6)
_cell_length_b 6.85772(19)
_cell_length_c 8.9304(3)
_cell_measurement_reflns_used 3484
_cell_measurement_temperature 295(2)
_cell_measurement_theta_max 71.8450
_cell_measurement_theta_min 5.1290
_cell_volume 976.30(6)
_computing_cell_refinement 'CrysAlisPro 1.171.42.49 (Rigaku OD, 2022)'
_computing_data_collection 'CrysAlisPro 1.171.42.49 (Rigaku OD, 2022)'
_computing_data_reduction 'CrysAlisPro 1.171.42.49 (Rigaku OD, 2022)'
_computing_molecular_graphics 'Mercury (Macrae et al., 2020)'
_computing_publication_material 'ShelXle (H\"ubschle et al., 2011)'
_computing_structure_refinement 'SHELXL-2019/2 (Sheldrick, 2019)'
_computing_structure_solution 'SHELXT 2018/2 (Sheldrick, 2018)'
_diffrn_ambient_temperature 295(2)
_diffrn_detector 'CCD plate'
_diffrn_detector_area_resol_mean 16.3280
_diffrn_detector_type Sapphire3
_diffrn_measured_fraction_theta_full 1.000
_diffrn_measured_fraction_theta_max 0.988
_diffrn_measurement_details
;
List of Runs (angles in degrees, time in seconds):

  # Type    Start    End  Width  t~exp~   \w     \q     \k     \f   Frames
#--------------------------------------------------------------------------
  1  \w    -33.00  56.00   1.00    5.00    --   36.41 -37.00-150.00   89
  2  \w     17.00 106.00   1.00    5.00    --   36.41  37.00-180.00   89
  3  \w     61.00 109.00   1.00    5.00    --   36.41 178.00-180.00   48
  4  \w    -33.00  56.00   1.00    5.00    --   36.41 -37.00-150.00   89
  5  \w      1.00  74.00   1.00    5.00    --   36.41 -99.00-180.00   73
  6  \w     20.00 104.00   1.00    5.00    --   36.41  57.00-150.00   84
  7  \w     56.00 109.00   1.00    5.00    --   36.41-178.00 120.00   53
  8  \w     20.00 104.00   1.00    5.00    --   36.41  57.00 -60.00   84
  9  \w      1.00  74.00   1.00    5.00    --   36.41 -99.00 -30.00   73
 10  \w     20.00 104.00   1.00    5.00    --   36.41  54.00  -3.00   84
 11  \w     87.00 178.00   1.00   20.00    --  108.00  30.00-180.00   91
 12  \w     39.00  99.00   1.00   20.00    --  108.00 -94.00  30.00   60
 13  \w     41.00 109.00   1.00   20.00    --  108.00-111.00 -60.00   68
 14  \w     39.00  99.00   1.00   20.00    --  108.00 -94.00  30.00   60
 15  \w     70.00 121.00   1.00   20.00    --  108.00 -30.00-120.00   51
 16  \w    104.00 177.00   1.00   20.00    --  108.00   0.00 120.00   73
 17  \w     43.00  85.00   1.00   20.00    --  108.00   0.00 120.00   42
 18  \w     51.00 106.00   1.00   20.00    --  108.00 -94.00 -30.00   55
 19  \w     70.00  96.00   1.00   20.00    --  108.00 -94.00-150.00   26
 20  \w    102.00 152.00   1.00   20.00    --  108.00  77.00-150.00   50
 21  \w    105.00 131.00   1.00   20.00    --  108.00 -77.00  90.00   26
 22  \w     45.00 120.00   1.00   20.00    --  108.00 -45.00-120.00   75
 23  \w     44.00 106.00   1.00   20.00    --  108.00 -94.00 150.00   62
 24  \w     41.00 125.00   1.00   20.00    --  108.00 -45.00   0.00   84
 25  \w     48.00  90.00   1.00   20.00    --  108.00-111.00 150.00   42
 26  \w    109.00 175.00   1.00   20.00    --  108.00  77.00  30.00   66
 27  \w    -17.00   9.00   1.00    5.00    --   36.66 -77.00 -60.00   26
 28  \w     35.00  61.00   1.00    5.00    --   36.66 -99.00  60.00   26
 29  \w      1.00  26.00   1.00    5.00    --   36.66 -99.00  60.00   25
 30  \w    104.00 136.00   1.00   20.00    --  108.00 111.00 150.00   32
 31  \w    119.00 145.00   1.00   20.00    --  108.00 111.00 -60.00   26
 32  \w     67.00 105.00   1.00   20.00    --  108.00 -94.00  60.00   38
 33  \w     81.00 115.00   1.00   20.00    --  108.00 -15.00-180.00   34
 34  \w     20.00 104.00   1.00    5.00    --   36.66  57.00  60.00   84
 35  \w    -33.00  56.00   1.00    5.00    --   36.66 -37.00  60.00   89
 36  \w      0.00  26.00   1.00    5.00    --   36.66  94.00-142.98   26
 37  \w      4.00  35.00   1.00    5.00    --   36.66  87.00 153.67   31
 38  \w      2.00  28.00   1.00    5.00    --   36.66  92.00 -81.52   26
 39  \w      0.00  26.00   1.00    5.00    --   36.66  94.00  81.95   26
 40  \w    -33.00  56.00   1.00    5.00    --   36.66 -37.00 -30.00   89
 41  \w     20.00 104.00   1.00    5.00    --   36.66  57.00 120.00   84
 42  \w      5.00  37.00   1.00    5.00    --   36.66  85.00  18.88   32
 43  \w      7.00 108.00   1.00    5.00    --   36.66  19.00  30.00  101
 44  \w      2.00  28.00   1.00    5.00    --   36.66  92.00  71.18   26
 45  \w     20.00 104.00   1.00    5.00    --   36.66  57.00-120.00   84
 46  \w    -18.00  63.00   1.00    5.00    --   36.66 -77.00-150.00   81
 47  \w     90.00 155.00   1.00   20.00    --  108.00  61.00   0.00   65
 48  \w     70.00 178.00   1.00   20.00    --  108.00  15.00 -30.00  108
;
_diffrn_measurement_device 'four-circle diffractometer'
_diffrn_measurement_device_type 'Gemini S (Oxford Diffraction)'
_diffrn_measurement_method '\w scans'
_diffrn_orient_matrix_type 'CrysAlisPro convention (1999,Acta A55,543-557)'
_diffrn_orient_matrix_UB_11 0.0140890000
_diffrn_orient_matrix_UB_12 -0.1841483000
_diffrn_orient_matrix_UB_13 -0.0888289000
_diffrn_orient_matrix_UB_21 -0.0606013000
_diffrn_orient_matrix_UB_22 -0.1145066000
_diffrn_orient_matrix_UB_23 0.0730246000
_diffrn_orient_matrix_UB_31 -0.0739561000
_diffrn_orient_matrix_UB_32 0.0587086000
_diffrn_orient_matrix_UB_33 -0.1364302000
_diffrn_radiation_monochromator graphite
_diffrn_radiation_probe x-ray
_diffrn_radiation_type 'Cu K\a'
_diffrn_radiation_wavelength 1.54184
_diffrn_reflns_av_R_equivalents 0.0321
_diffrn_reflns_av_unetI/netI 0.0226
_diffrn_reflns_Laue_measured_fraction_full 1.000
_diffrn_reflns_Laue_measured_fraction_max 0.988
_diffrn_reflns_limit_h_max 18
_diffrn_reflns_limit_h_min -20
_diffrn_reflns_limit_k_max 8
_diffrn_reflns_limit_k_min -8
_diffrn_reflns_limit_l_max 10
_diffrn_reflns_limit_l_min -11
_diffrn_reflns_number 6007
_diffrn_reflns_point_group_measured_fraction_full 0.997
_diffrn_reflns_point_group_measured_fraction_max 0.972
_diffrn_reflns_theta_full 67.684
_diffrn_reflns_theta_max 72.059
_diffrn_reflns_theta_min 5.124
_diffrn_source 'fine-focus sealed X-ray tube'
_diffrn_source_type 'Enhance (Cu) X-ray Source'
_exptl_absorpt_coefficient_mu 1.046
_exptl_absorpt_correction_T_max 1.00000
_exptl_absorpt_correction_T_min 0.72350
_exptl_absorpt_correction_type multi-scan
_exptl_absorpt_process_details
; 
CrysAlisPro 1.171.42.49 (Rigaku Oxford Diffraction, 2022) 
Empirical absorption correction using spherical harmonics, 
implemented in SCALE3 ABSPACK scaling algorithm. 
Empirical correction (ABSPACK) includes:
- Absorption correction using spherical harmonics
- Frame scaling
;
_exptl_crystal_colour colourless
_exptl_crystal_density_diffrn 1.403
_exptl_crystal_description plate
_exptl_crystal_F_000 440
_exptl_crystal_recrystallization_method 'Re-crystallisation from solvent'
_exptl_crystal_size_max 0.698
_exptl_crystal_size_mid 0.236
_exptl_crystal_size_min 0.057
_refine_diff_density_max 0.118
_refine_diff_density_min -0.126
_refine_diff_density_rms 0.029
_refine_ls_abs_structure_details
; 
 Flack x determined using 747 quotients [(I+)-(I-)]/[(I+)+(I-)] 
 (Parsons, Flack and Wagner, Acta Cryst. B69 (2013) 249-259). 
;
_refine_ls_abs_structure_Flack -0.07(12)
_refine_ls_extinction_method none
_refine_ls_goodness_of_fit_ref 1.046
_refine_ls_hydrogen_treatment mixed
_refine_ls_matrix_type full
_refine_ls_number_parameters 141
_refine_ls_number_reflns 1874
_refine_ls_number_restraints 6
_refine_ls_restrained_S_all 1.046
_refine_ls_R_factor_all 0.0362
_refine_ls_R_factor_gt 0.0335
_refine_ls_shift/su_max 0.000
_refine_ls_shift/su_mean 0.000
_refine_ls_structure_factor_coef Fsqd
_refine_ls_weighting_details 'w=1/[\s^2^(Fo^2^)+(0.0502P)^2^+0.1908P] where P=(Fo^2^+2Fc^2^)/3'
_refine_ls_weighting_scheme calc
_refine_ls_wR_factor_gt 0.0890
_refine_ls_wR_factor_ref 0.0923
_reflns_Friedel_coverage 0.811
_reflns_Friedel_fraction_full 0.993
_reflns_Friedel_fraction_max 0.954
_reflns_number_gt 1769
_reflns_number_total 1874
_reflns_threshold_expression 'I > 2\s(I)'
_cod_data_source_file d4ob00583j3.cif
_cod_data_source_block I
_cod_depositor_comments 'Adding full bibliography for 7159944--7159948.cif.'
_cod_original_sg_symbol_H-M 'C 2'
_cod_database_code 7159944
_shelx_shelxl_version_number 2019/3
_shelx_space_group_comment
; 
The symmetry employed for this shelxl refinement is uniquely defined 
by the following loop, which should always be used as a source of 
symmetry information in preference to the above space-group names. 
They are only intended as comments. 
;
_shelx_estimated_absorpt_t_min 0.529
_shelx_estimated_absorpt_t_max 0.943

loop_
_space_group_symop_operation_xyz
'x, y, z'
'-x, y, -z'
'x+1/2, y+1/2, z'
'-x+1/2, y+1/2, -z'

loop_
_atom_site_label
_atom_site_type_symbol
_atom_site_fract_x
_atom_site_fract_y
_atom_site_fract_z
_atom_site_U_iso_or_equiv
_atom_site_adp_type
_atom_site_occupancy
_atom_site_site_symmetry_order
_atom_site_calc_flag
_atom_site_refinement_flags_posn
_atom_site_refinement_flags_adp
_atom_site_refinement_flags_occupancy
_atom_site_disorder_assembly
_atom_site_disorder_group
O1 O 0.7085(2) 0.8166(4) 0.3421(3) 0.0940(9) Uani 1 1 d . . . . .
O4 O 0.74785(12) 0.8127(3) 0.5981(2) 0.0594(5) Uani 1 1 d . . . . .
O5 O 0.70607(13) 0.7715(3) 0.9779(2) 0.0591(5) Uani 1 1 d . . . . .
H5A H 0.749(3) 0.796(7) 1.023(3) 0.089 Uiso 1 1 calc R U . . .
O6 O 0.57429(11) 0.8078(3) 0.6943(2) 0.0622(6) Uani 1 1 d . . . . .
O7 O 0.62629(12) 0.3495(3) 0.8919(3) 0.0609(5) Uani 1 1 d . . . . .
H7A H 0.6037(19) 0.279(5) 0.934(5) 0.091 Uiso 1 1 calc R U . . .
C1 C 0.69450(19) 0.8622(4) 0.4624(3) 0.0590(7) Uani 1 1 d . . . . .
C2 C 0.62225(18) 0.9731(4) 0.4903(3) 0.0581(7) Uani 1 1 d . . . . .
H2A H 0.569657 0.919178 0.429733 0.070 Uiso 1 1 calc R U . . .
H2B H 0.625307 1.109106 0.462329 0.070 Uiso 1 1 calc R U . . .
C3 C 0.62888(16) 0.9533(4) 0.6606(3) 0.0495(6) Uani 1 1 d . . . . .
H3 H 0.619975 1.079123 0.705920 0.059 Uiso 1 1 calc R U . . .
C4 C 0.71837(15) 0.8792(4) 0.7289(3) 0.0480(6) Uani 1 1 d . . . . .
H4 H 0.754813 0.979936 0.788835 0.058 Uiso 1 1 calc R U . . .
C5 C 0.70771(15) 0.7064(4) 0.8284(3) 0.0448(5) Uani 1 1 d . . . . .
H5 H 0.750761 0.606665 0.832475 0.054 Uiso 1 1 calc R U . . .
C6 C 0.62071(15) 0.6339(4) 0.7460(3) 0.0436(5) Uani 1 1 d . . . . .
H6 H 0.624513 0.557346 0.655401 0.052 Uiso 1 1 calc R U . . .
C7 C 0.57451(16) 0.5155(4) 0.8409(3) 0.0459(5) Uani 1 1 d . . . . .
H7 H 0.569876 0.591767 0.931129 0.055 Uiso 1 1 calc R U . . .
C8 C 0.48783(19) 0.4551(6) 0.7490(4) 0.0725(9) Uani 1 1 d . . . . .
H8A H 0.453651 0.568963 0.719323 0.109 Uiso 1 1 calc R U . . .
H8B H 0.462878 0.372098 0.811388 0.109 Uiso 1 1 calc R U . . .
H8C H 0.491960 0.385759 0.657800 0.109 Uiso 1 1 calc R U . . .
O8 O 0.58592(16) 0.0266(5) 1.0503(3) 0.0835(8) Uani 1 1 d D . . . .
H81 H 0.538(2) 0.032(15) 0.995(8) 0.125 Uiso 0.5 1 d D U P A 1
H82 H 0.595(6) -0.031(13) 1.138(6) 0.125 Uiso 0.5 1 d D U P B 2
H83 H 0.612(3) -0.047(7) 1.007(5) 0.125 Uiso 1 1 d D U . . .

loop_
_atom_site_aniso_label
_atom_site_aniso_U_11
_atom_site_aniso_U_22
_atom_site_aniso_U_33
_atom_site_aniso_U_23
_atom_site_aniso_U_13
_atom_site_aniso_U_12
O1 0.146(3) 0.0821(17) 0.0680(15) -0.0054(13) 0.0528(17) -0.0153(18)
O4 0.0580(10) 0.0586(12) 0.0680(12) 0.0062(9) 0.0279(9) 0.0085(9)
O5 0.0601(11) 0.0636(12) 0.0466(10) -0.0081(8) 0.0010(8) -0.0071(10)
O6 0.0389(8) 0.0644(12) 0.0829(13) 0.0299(10) 0.0149(8) 0.0085(9)
O7 0.0601(11) 0.0447(10) 0.0760(13) 0.0112(9) 0.0140(9) 0.0012(9)
C1 0.0744(18) 0.0475(14) 0.0573(15) 0.0029(12) 0.0212(13) -0.0144(14)
C2 0.0518(14) 0.0559(16) 0.0615(16) 0.0135(13) 0.0055(12) -0.0067(13)
C3 0.0476(13) 0.0391(12) 0.0610(15) 0.0020(11) 0.0126(11) 0.0055(10)
C4 0.0423(12) 0.0445(13) 0.0541(13) -0.0038(10) 0.0070(10) -0.0029(10)
C5 0.0412(12) 0.0430(12) 0.0468(12) -0.0021(10) 0.0048(9) 0.0038(10)
C6 0.0416(11) 0.0440(12) 0.0429(11) -0.0032(10) 0.0069(9) 0.0021(10)
C7 0.0478(12) 0.0423(12) 0.0468(12) 0.0002(10) 0.0105(10) -0.0007(10)
C8 0.0516(16) 0.077(2) 0.083(2) 0.0204(18) 0.0076(14) -0.0133(16)
O8 0.0656(13) 0.103(2) 0.0863(17) -0.0178(16) 0.0274(12) -0.0202(14)

loop_
_atom_type_symbol
_atom_type_description
_atom_type_scat_dispersion_real
_atom_type_scat_dispersion_imag
_atom_type_scat_source
C C 0.0181 0.0091 'International Tables Vol C Tables 4.2.6.8 and 6.1.1.4'
H H 0.0000 0.0000 'International Tables Vol C Tables 4.2.6.8 and 6.1.1.4'
O O 0.0492 0.0322 'International Tables Vol C Tables 4.2.6.8 and 6.1.1.4'

loop_
_geom_angle_atom_site_label_1
_geom_angle_atom_site_label_2
_geom_angle_atom_site_label_3
_geom_angle
_geom_angle_site_symmetry_1
_geom_angle_site_symmetry_3
_geom_angle_publ_flag
C1 O4 C4 111.7(2) . . ?
C5 O5 H5A 109.5 . . ?
C3 O6 C6 109.70(17) . . ?
C7 O7 H7A 109.5 . . ?
O1 C1 O4 120.7(3) . . ?
O1 C1 C2 129.1(3) . . ?
O4 C1 C2 110.2(2) . . ?
C1 C2 C3 105.6(2) . . ?
C1 C2 H2A 110.6 . . ?
C3 C2 H2A 110.6 . . ?
C1 C2 H2B 110.6 . . ?
C3 C2 H2B 110.6 . . ?
H2A C2 H2B 108.7 . . ?
O6 C3 C2 113.0(2) . . ?
O6 C3 C4 106.2(2) . . ?
C2 C3 C4 104.2(2) . . ?
O6 C3 H3 111.0 . . ?
C2 C3 H3 111.0 . . ?
C4 C3 H3 111.0 . . ?
O4 C4 C5 109.8(2) . . ?
O4 C4 C3 105.8(2) . . ?
C5 C4 C3 104.3(2) . . ?
O4 C4 H4 112.1 . . ?
C5 C4 H4 112.1 . . ?
C3 C4 H4 112.1 . . ?
O5 C5 C4 109.9(2) . . ?
O5 C5 C6 108.4(2) . . ?
C4 C5 C6 102.04(19) . . ?
O5 C5 H5 112.0 . . ?
C4 C5 H5 112.0 . . ?
C6 C5 H5 112.0 . . ?
O6 C6 C7 108.90(19) . . ?
O6 C6 C5 104.2(2) . . ?
C7 C6 C5 117.0(2) . . ?
O6 C6 H6 108.8 . . ?
C7 C6 H6 108.8 . . ?
C5 C6 H6 108.8 . . ?
O7 C7 C8 111.1(2) . . ?
O7 C7 C6 105.1(2) . . ?
C8 C7 C6 112.6(2) . . ?
O7 C7 H7 109.3 . . ?
C8 C7 H7 109.3 . . ?
C6 C7 H7 109.3 . . ?
C7 C8 H8A 109.5 . . ?
C7 C8 H8B 109.5 . . ?
H8A C8 H8B 109.5 . . ?
C7 C8 H8C 109.5 . . ?
H8A C8 H8C 109.5 . . ?
H8B C8 H8C 109.5 . . ?
H81 O8 H83 106(4) . . ?
H82 O8 H83 99(4) . . ?

loop_
_geom_bond_atom_site_label_1
_geom_bond_atom_site_label_2
_geom_bond_distance
_geom_bond_site_symmetry_2
_geom_bond_publ_flag
O1 C1 1.197(4) . ?
O4 C1 1.346(3) . ?
O4 C4 1.449(3) . ?
O5 C5 1.414(3) . ?
O5 H5A 0.74(5) . ?
O6 C3 1.427(3) . ?
O6 C6 1.428(3) . ?
O7 C7 1.426(3) . ?
O7 H7A 0.77(5) . ?
C1 C2 1.488(5) . ?
C2 C3 1.503(4) . ?
C2 H2A 0.9700 . ?
C2 H2B 0.9700 . ?
C3 C4 1.532(3) . ?
C3 H3 0.9800 . ?
C4 C5 1.518(4) . ?
C4 H4 0.9800 . ?
C5 C6 1.519(3) . ?
C5 H5 0.9800 . ?
C6 C7 1.513(4) . ?
C6 H6 0.9800 . ?
C7 C8 1.512(4) . ?
C7 H7 0.9800 . ?
C8 H8A 0.9600 . ?
C8 H8B 0.9600 . ?
C8 H8C 0.9600 . ?
O8 H81 0.82(3) . ?
O8 H82 0.86(3) . ?
O8 H83 0.82(2) . ?

loop_
_geom_hbond_atom_site_label_D
_geom_hbond_atom_site_label_H
_geom_hbond_atom_site_label_A
_geom_hbond_distance_DH
_geom_hbond_distance_HA
_geom_hbond_distance_DA
_geom_hbond_angle_DHA
_geom_hbond_site_symmetry_A
_geom_hbond_publ_flag
O5 H5A O7 0.74 2.03 2.763(3) 169.1 4_657 yes
O7 H7A O8 0.77 2.08 2.799(4) 157.0 . yes
O8 H81^a O8 0.82(3) 1.98(4) 2.745(5) 155(9) 2_657 yes
O8 H82^b O1 0.86(3) 2.49(7) 3.202(4) 142(8) 1_546 yes
O8 H83 O5 0.82(2) 2.06(3) 2.839(4) 159(5) 1_545 yes

loop_
_geom_torsion_atom_site_label_1
_geom_torsion_atom_site_label_2
_geom_torsion_atom_site_label_3
_geom_torsion_atom_site_label_4
_geom_torsion
_geom_torsion_site_symmetry_1
_geom_torsion_site_symmetry_2
_geom_torsion_site_symmetry_3
_geom_torsion_site_symmetry_4
_geom_torsion_publ_flag
C4 O4 C1 O1 -179.1(3) . . . . ?
C4 O4 C1 C2 0.9(3) . . . . ?
O1 C1 C2 C3 169.3(3) . . . . ?
O4 C1 C2 C3 -10.6(3) . . . . ?
C6 O6 C3 C2 100.9(2) . . . . ?
C6 O6 C3 C4 -12.7(3) . . . . ?
C1 C2 C3 O6 -99.6(2) . . . . ?
C1 C2 C3 C4 15.3(3) . . . . ?
C1 O4 C4 C5 121.1(2) . . . . ?
C1 O4 C4 C3 9.1(3) . . . . ?
O6 C3 C4 O4 104.7(2) . . . . ?
C2 C3 C4 O4 -14.9(3) . . . . ?
O6 C3 C4 C5 -11.2(3) . . . . ?
C2 C3 C4 C5 -130.8(2) . . . . ?
O4 C4 C5 O5 160.96(19) . . . . ?
C3 C4 C5 O5 -86.0(2) . . . . ?
O4 C4 C5 C6 -84.1(2) . . . . ?
C3 C4 C5 C6 28.9(2) . . . . ?
C3 O6 C6 C7 157.0(2) . . . . ?
C3 O6 C6 C5 31.5(3) . . . . ?
O5 C5 C6 O6 79.1(2) . . . . ?
C4 C5 C6 O6 -36.9(2) . . . . ?
O5 C5 C6 C7 -41.1(3) . . . . ?
C4 C5 C6 C7 -157.1(2) . . . . ?
O6 C6 C7 O7 -178.01(19) . . . . ?
C5 C6 C7 O7 -60.4(3) . . . . ?
O6 C6 C7 C8 60.9(3) . . . . ?
C5 C6 C7 C8 178.5(3) . . . . ?
